data_1567869
loop_
_publ_author_name
'Morvan, Jennifer'
'Vermersch, Fran\,cois'
'Lorkowski, Jan'
'Talcik, Jakub'
'Vives, Thomas'
'Roisnel, Thierry'
'Cr\'evisy, Christophe'
'Vanthuyne, Nicolas'
'Bertrand, Guy'
'Jazzar, Rodolphe'
'Mauduit, Marc'

_publ_section_title
;
 Cyclic(alkyl)(amino)carbene ruthenium complexes for Z-stereoselective
 (asymmetric) olefin metathesis
;
_journal_issue 2
_journal_name_full 'Catalysis Science &amp; Technology'
_journal_page_first 381
_journal_page_last 388
_journal_paper_doi 10.1039/D2CY01795D
_journal_volume 13
_journal_year 2023
_chemical_compound_source 'synthesis as described'
_chemical_formula_moiety 'C33 H47 Cl2 N O Ru, C H2 Cl2'
_chemical_formula_sum 'C34 H49 Cl4 N O Ru'
_chemical_formula_weight 730.61
_space_group_crystal_system triclinic
_space_group_IT_number 2
_space_group_name_Hall '-P 1'
_space_group_name_H-M_alt 'P -1'
_atom_sites_solution_hydrogens geom
_atom_sites_solution_primary dual
_atom_sites_solution_secondary difmap
_audit_update_record
;
2022-05-11 deposited with the CCDC.	2022-10-25 downloaded from the CCDC.
;
_cell_angle_alpha 99.897(5)
_cell_angle_beta 93.661(5)
_cell_angle_gamma 99.297(5)
_cell_formula_units_Z 2
_cell_length_a 10.4383(14)
_cell_length_b 12.2309(16)
_cell_length_c 13.850(2)
_cell_measurement_reflns_used 9938
_cell_measurement_temperature 150(2)
_cell_measurement_theta_max 27.5383
_cell_measurement_theta_min 2.3730
_cell_measurement_wavelength 0.710730
_cell_volume 1711.4(4)
_computing_cell_refinement 'APEX3 (Bruker, 2015)'
_computing_data_collection 'Bruker APEX3 (Bruker, 2015)'
_computing_data_reduction 'SAINT (Bruker, 2014)'
_computing_molecular_graphics
;
   'SXGRAPH (L. Farrugia, 1999), Mercury (CSD, 2020)'
;
_computing_publication_material 'CRYSCALC (T. Roisnel, local program, 2021)'
_computing_structure_refinement 'SHELXL-2018_3 (Sheldrick, 2018)'
_computing_structure_solution 'SHELXT 2018_2 (Sheldrick, 2018)'
_diffrn_ambient_temperature 150(2)
_diffrn_detector CMOS-PHOTON70
_diffrn_measured_fraction_theta_full 0.994
_diffrn_measured_fraction_theta_max 0.982
_diffrn_measurement_device_type 'D8 VENTURE Bruker AXS'
_diffrn_measurement_method 'rotation images'
_diffrn_orient_matrix_UB_11 0.0737471
_diffrn_orient_matrix_UB_12 0.0193374
_diffrn_orient_matrix_UB_13 0.0531843
_diffrn_orient_matrix_UB_21 0.0636280
_diffrn_orient_matrix_UB_22 -0.0056413
_diffrn_orient_matrix_UB_23 -0.0508627
_diffrn_orient_matrix_UB_31 0.0045860
_diffrn_orient_matrix_UB_32 0.0818612
_diffrn_orient_matrix_UB_33 -0.0020433
_diffrn_radiation_monochromator 'multilayer monochromator'
_diffrn_radiation_probe x-ray
_diffrn_radiation_source 'Incoatec microfocus sealed tube'
_diffrn_radiation_type MoK\a
_diffrn_radiation_wavelength 0.71073
_diffrn_reflns_av_R_equivalents 0.0573
_diffrn_reflns_av_unetI/netI 0.0748
_diffrn_reflns_limit_h_max 13
_diffrn_reflns_limit_h_min -13
_diffrn_reflns_limit_k_max 13
_diffrn_reflns_limit_k_min -15
_diffrn_reflns_limit_l_max 18
_diffrn_reflns_limit_l_min -17
_diffrn_reflns_number 18746
_diffrn_reflns_theta_full 25.242
_diffrn_reflns_theta_max 27.536
_diffrn_reflns_theta_min 1.986
_diffrn_source_current 1.00
_diffrn_source_power 50.0
_diffrn_source_voltage 50.00
_exptl_absorpt_coefficient_mu 0.798
_exptl_absorpt_correction_T_max 0.909
_exptl_absorpt_correction_T_min 0.553
_exptl_absorpt_correction_type multi-scan
_exptl_absorpt_process_details
;
  [Sheldrick, G.M. (2014). SADABS Bruker AXS Inc., Madison, Wisconsin, USA]
;
_exptl_crystal_colour bronze
_exptl_crystal_density_diffrn 1.418
_exptl_crystal_description block
_exptl_crystal_F_000 760
_exptl_crystal_size_max 0.560
_exptl_crystal_size_mid 0.300
_exptl_crystal_size_min 0.120
_refine_diff_density_max 1.370
_refine_diff_density_min -2.158
_refine_diff_density_rms 0.140
_refine_ls_extinction_method none
_refine_ls_goodness_of_fit_ref 1.014
_refine_ls_hydrogen_treatment constr
_refine_ls_matrix_type full
_refine_ls_number_parameters 378
_refine_ls_number_reflns 7744
_refine_ls_number_restraints 0
_refine_ls_restrained_S_all 1.014
_refine_ls_R_factor_all 0.0799
_refine_ls_R_factor_gt 0.0604
_refine_ls_shift/su_max 0.038
_refine_ls_shift/su_mean 0.003
_refine_ls_structure_factor_coef Fsqd
_refine_ls_weighting_details 'w=1/[\s^2^(Fo^2^)+(0.0909P)^2^+4.2029P] where P=(Fo^2^+2Fc^2^)/3'
_refine_ls_weighting_scheme calc
_refine_ls_wR_factor_gt 0.1505
_refine_ls_wR_factor_ref 0.1676
_reflns_number_gt 6202
_reflns_number_total 7744
_reflns_threshold_expression >2sigma(I)
_cod_data_source_file d2cy01795d2.cif
_cod_data_source_block JAT274
_cod_depositor_comments 'Adding full bibliography for 1567867--1567872.cif.'
_cod_database_code 1567869

loop_
_space_group_symop_operation_xyz
'x, y, z'
'-x, -y, -z'

loop_
_atom_site_label
_atom_site_type_symbol
_atom_site_fract_x
_atom_site_fract_y
_atom_site_fract_z
_atom_site_U_iso_or_equiv
_atom_site_adp_type
_atom_site_occupancy
_atom_site_site_symmetry_order
_atom_site_calc_flag
_atom_site_refinement_flags_posn
_atom_site_refinement_flags_adp
_atom_site_refinement_flags_occupancy
_atom_site_disorder_assembly
_atom_site_disorder_group
Ru1 Ru 0.17683(3) 0.26182(3) 0.32121(2) 0.01714(12) Uani 1 1 d . . . . .
Cl1 Cl -0.00644(10) 0.14116(9) 0.23520(8) 0.0242(2) Uani 1 1 d . . . . .
Cl2 Cl 0.28030(10) 0.43230(9) 0.41791(8) 0.0245(2) Uani 1 1 d . . . . .
C1 C 0.2767(4) 0.1636(4) 0.3600(3) 0.0236(9) Uani 1 1 d . . . . .
H1 H 0.348028 0.146305 0.324536 0.028 Uiso 1 1 calc R U . . .
C2 C 0.2469(4) 0.1127(4) 0.4444(3) 0.0212(9) Uani 1 1 d . . . . .
C3 C 0.3140(5) 0.0314(4) 0.4718(4) 0.0290(10) Uani 1 1 d . . . . .
H3 H 0.382612 0.009273 0.435306 0.035 Uiso 1 1 calc R U . . .
C4 C 0.2811(5) -0.0172(4) 0.5519(4) 0.0339(11) Uani 1 1 d . . . . .
H4 H 0.326909 -0.072448 0.570630 0.041 Uiso 1 1 calc R U . . .
C5 C 0.1810(5) 0.0153(5) 0.6046(4) 0.0367(12) Uani 1 1 d . . . . .
H5 H 0.158473 -0.018280 0.659528 0.044 Uiso 1 1 calc R U . . .
C6 C 0.1126(5) 0.0963(4) 0.5786(4) 0.0304(11) Uani 1 1 d . . . . .
H6 H 0.043827 0.117722 0.615209 0.037 Uiso 1 1 calc R U . . .
C7 C 0.1460(4) 0.1446(4) 0.4993(3) 0.0223(9) Uani 1 1 d . . . . .
O8 O 0.0857(3) 0.2233(3) 0.4632(2) 0.0223(6) Uani 1 1 d . . . . .
C9 C -0.0061(4) 0.2791(5) 0.5212(4) 0.0294(10) Uani 1 1 d . . . . .
H9 H -0.069255 0.220979 0.544573 0.035 Uiso 1 1 calc R U . . .
C10 C -0.0783(5) 0.3356(5) 0.4522(4) 0.0378(12) Uani 1 1 d . . . . .
H10A H -0.017423 0.395201 0.431724 0.057 Uiso 1 1 calc R U . . .
H10B H -0.146745 0.368627 0.485848 0.057 Uiso 1 1 calc R U . . .
H10C H -0.117955 0.279879 0.394175 0.057 Uiso 1 1 calc R U . . .
C11 C 0.0672(5) 0.3606(5) 0.6091(4) 0.0377(12) Uani 1 1 d . . . . .
H11A H 0.109650 0.318967 0.652425 0.057 Uiso 1 1 calc R U . . .
H11B H 0.006181 0.401235 0.645173 0.057 Uiso 1 1 calc R U . . .
H11C H 0.133441 0.414606 0.586656 0.057 Uiso 1 1 calc R U . . .
C21 C 0.2403(4) 0.2816(3) 0.1969(3) 0.0171(8) Uani 1 1 d . . . . .
C22 C 0.1933(4) 0.3731(4) 0.1467(3) 0.0191(8) Uani 1 1 d . . . . .
C23 C 0.0599(4) 0.3960(4) 0.1777(3) 0.0224(9) Uani 1 1 d . . . . .
H23A H -0.005850 0.326495 0.156405 0.027 Uiso 1 1 calc R U . . .
H23B H 0.065000 0.415795 0.250390 0.027 Uiso 1 1 calc R U . . .
C24 C 0.0159(4) 0.4913(4) 0.1335(4) 0.0277(10) Uani 1 1 d . . . . .
H24A H -0.000587 0.467132 0.061221 0.033 Uiso 1 1 calc R U . . .
H24B H -0.067267 0.505984 0.159230 0.033 Uiso 1 1 calc R U . . .
C25 C 0.1154(5) 0.5999(4) 0.1566(4) 0.0337(11) Uani 1 1 d . . . . .
H25A H 0.120245 0.631881 0.227711 0.040 Uiso 1 1 calc R U . . .
H25B H 0.086627 0.655447 0.119552 0.040 Uiso 1 1 calc R U . . .
C26 C 0.2499(5) 0.5803(4) 0.1297(4) 0.0303(10) Uani 1 1 d . . . . .
H26A H 0.313998 0.650542 0.152750 0.036 Uiso 1 1 calc R U . . .
H26B H 0.248681 0.560686 0.057204 0.036 Uiso 1 1 calc R U . . .
C27 C 0.2920(4) 0.4847(4) 0.1764(4) 0.0253(9) Uani 1 1 d . . . . .
H27A H 0.300994 0.507654 0.248979 0.030 Uiso 1 1 calc R U . . .
H27B H 0.378356 0.472245 0.155730 0.030 Uiso 1 1 calc R U . . .
C28 C 0.1905(4) 0.3231(4) 0.0372(3) 0.0241(9) Uani 1 1 d . . . . .
H28A H 0.103016 0.279436 0.011806 0.029 Uiso 1 1 calc R U . . .
H28B H 0.211807 0.383763 -0.001136 0.029 Uiso 1 1 calc R U . . .
C29 C 0.2928(5) 0.2460(4) 0.0289(4) 0.0282(10) Uani 1 1 d . . . . .
C30 C 0.2434(6) 0.1386(5) -0.0462(4) 0.0366(12) Uani 1 1 d . . . . .
H30A H 0.307141 0.087936 -0.046477 0.055 Uiso 1 1 calc R U . . .
H30B H 0.231081 0.157489 -0.111706 0.055 Uiso 1 1 calc R U . . .
H30C H 0.160040 0.101312 -0.028657 0.055 Uiso 1 1 calc R U . . .
C31 C 0.4251(5) 0.3010(5) 0.0020(4) 0.0396(13) Uani 1 1 d . . . . .
H31A H 0.487386 0.249276 0.004007 0.059 Uiso 1 1 calc R U . . .
H31B H 0.457477 0.371042 0.049111 0.059 Uiso 1 1 calc R U . . .
H31C H 0.415049 0.317874 -0.064495 0.059 Uiso 1 1 calc R U . . .
N32 N 0.3027(3) 0.2206(3) 0.1325(3) 0.0204(7) Uani 1 1 d . . . . .
C33 C 0.3865(4) 0.1438(4) 0.1578(3) 0.0213(9) Uani 1 1 d . . . . .
C34 C 0.5156(4) 0.1915(4) 0.1997(3) 0.0247(9) Uani 1 1 d . . . . .
C35 C 0.5982(5) 0.1185(4) 0.2227(4) 0.0302(10) Uani 1 1 d . . . . .
H35 H 0.685235 0.148591 0.249669 0.036 Uiso 1 1 calc R U . . .
C36 C 0.5554(5) 0.0030(5) 0.2069(4) 0.0348(12) Uani 1 1 d . . . . .
H36 H 0.612887 -0.045648 0.222332 0.042 Uiso 1 1 calc R U . . .
C37 C 0.4287(5) -0.0408(4) 0.1685(4) 0.0324(11) Uani 1 1 d . . . . .
H37 H 0.399949 -0.120045 0.158301 0.039 Uiso 1 1 calc R U . . .
C38 C 0.3412(5) 0.0275(4) 0.1441(3) 0.0255(9) Uani 1 1 d . . . . .
C41 C 0.5663(4) 0.3173(4) 0.2293(4) 0.0299(10) Uani 1 1 d . . . . .
H41 H 0.499162 0.357964 0.204192 0.036 Uiso 1 1 calc R U . . .
C42 C 0.5848(5) 0.3512(5) 0.3415(4) 0.0358(12) Uani 1 1 d . . . . .
H42A H 0.500325 0.336453 0.368176 0.054 Uiso 1 1 calc R U . . .
H42B H 0.621635 0.431666 0.359865 0.054 Uiso 1 1 calc R U . . .
H42C H 0.644317 0.307184 0.368222 0.054 Uiso 1 1 calc R U . . .
C43 C 0.6941(5) 0.3549(6) 0.1863(5) 0.0433(14) Uani 1 1 d . . . . .
H43A H 0.762765 0.319361 0.212938 0.065 Uiso 1 1 calc R U . . .
H43B H 0.719089 0.437063 0.204073 0.065 Uiso 1 1 calc R U . . .
H43C H 0.682281 0.332345 0.114502 0.065 Uiso 1 1 calc R U . . .
C44 C 0.2011(5) -0.0314(4) 0.1111(4) 0.0292(10) Uani 1 1 d . . . . .
H44 H 0.148954 0.026580 0.096459 0.035 Uiso 1 1 calc R U . . .
C45 C 0.1928(6) -0.1208(5) 0.0179(4) 0.0431(14) Uani 1 1 d . . . . .
H45A H 0.227917 -0.185749 0.033980 0.065 Uiso 1 1 calc R U . . .
H45B H 0.243529 -0.088910 -0.030963 0.065 Uiso 1 1 calc R U . . .
H45C H 0.101471 -0.144973 -0.009088 0.065 Uiso 1 1 calc R U . . .
C46 C 0.1411(5) -0.0858(4) 0.1930(4) 0.0341(11) Uani 1 1 d . . . . .
H46A H 0.192953 -0.140851 0.210268 0.051 Uiso 1 1 calc R U . . .
H46B H 0.051614 -0.123893 0.170229 0.051 Uiso 1 1 calc R U . . .
H46C H 0.140267 -0.027475 0.251035 0.051 Uiso 1 1 calc R U . . .
C101 C 0.5168(6) 0.6705(5) 0.3878(5) 0.0440(14) Uani 1 1 d . . . . .
H10D H 0.478046 0.591070 0.387882 0.053 Uiso 1 1 calc R U . . .
H10E H 0.580585 0.697198 0.446424 0.053 Uiso 1 1 calc R U . . .
Cl11 Cl 0.39364(19) 0.75281(15) 0.39425(16) 0.0652(5) Uani 1 1 d . . . . .
Cl12 Cl 0.59755(16) 0.67786(17) 0.28053(14) 0.0606(5) Uani 1 1 d . . . . .

loop_
_atom_site_aniso_label
_atom_site_aniso_U_11
_atom_site_aniso_U_22
_atom_site_aniso_U_33
_atom_site_aniso_U_23
_atom_site_aniso_U_13
_atom_site_aniso_U_12
Ru1 0.01868(17) 0.01900(19) 0.01543(18) 0.00668(13) 0.00521(12) 0.00316(12)
Cl1 0.0233(5) 0.0267(5) 0.0213(5) 0.0074(4) 0.0023(4) -0.0025(4)
Cl2 0.0286(5) 0.0216(5) 0.0218(5) 0.0020(4) 0.0021(4) 0.0016(4)
C1 0.022(2) 0.024(2) 0.024(2) 0.0019(18) 0.0046(16) 0.0040(17)
C2 0.025(2) 0.021(2) 0.016(2) 0.0069(17) 0.0022(16) -0.0016(16)
C3 0.035(2) 0.026(2) 0.027(2) 0.011(2) 0.0012(19) 0.0038(19)
C4 0.046(3) 0.029(3) 0.028(3) 0.015(2) -0.003(2) 0.003(2)
C5 0.043(3) 0.038(3) 0.029(3) 0.019(2) 0.001(2) -0.006(2)
C6 0.032(2) 0.035(3) 0.023(2) 0.011(2) 0.0069(18) -0.005(2)
C7 0.0221(19) 0.020(2) 0.023(2) 0.0049(17) -0.0005(16) -0.0020(16)
O8 0.0241(14) 0.0294(17) 0.0159(15) 0.0068(13) 0.0095(11) 0.0065(12)
C9 0.022(2) 0.042(3) 0.027(2) 0.007(2) 0.0125(18) 0.0084(19)
C10 0.030(2) 0.055(3) 0.032(3) 0.004(2) 0.006(2) 0.018(2)
C11 0.044(3) 0.043(3) 0.025(3) 0.002(2) 0.008(2) 0.012(2)
C21 0.0186(18) 0.0155(19) 0.0165(19) 0.0065(15) 0.0010(14) -0.0027(15)
C22 0.0227(19) 0.021(2) 0.015(2) 0.0069(16) 0.0033(15) 0.0032(16)
C23 0.022(2) 0.024(2) 0.025(2) 0.0149(18) 0.0038(16) 0.0036(17)
C24 0.029(2) 0.029(2) 0.032(3) 0.018(2) 0.0072(19) 0.0084(19)
C25 0.040(3) 0.026(2) 0.037(3) 0.012(2) 0.005(2) 0.005(2)
C26 0.035(2) 0.025(2) 0.033(3) 0.015(2) 0.006(2) -0.0003(19)
C27 0.023(2) 0.025(2) 0.028(2) 0.0094(19) 0.0021(17) 0.0016(17)
C28 0.031(2) 0.028(2) 0.016(2) 0.0086(18) 0.0038(16) 0.0056(18)
C29 0.030(2) 0.037(3) 0.021(2) 0.011(2) 0.0082(18) 0.009(2)
C30 0.052(3) 0.043(3) 0.018(2) 0.005(2) 0.005(2) 0.021(3)
C31 0.034(3) 0.062(4) 0.030(3) 0.023(3) 0.015(2) 0.010(3)
N32 0.0214(16) 0.0236(18) 0.0177(18) 0.0065(15) 0.0044(13) 0.0045(14)
C33 0.025(2) 0.026(2) 0.016(2) 0.0070(17) 0.0084(16) 0.0066(17)
C34 0.024(2) 0.032(2) 0.021(2) 0.0076(19) 0.0101(17) 0.0085(18)
C35 0.028(2) 0.041(3) 0.026(2) 0.007(2) 0.0066(18) 0.015(2)
C36 0.041(3) 0.042(3) 0.028(3) 0.007(2) 0.006(2) 0.027(2)
C37 0.044(3) 0.026(2) 0.029(3) 0.002(2) 0.008(2) 0.013(2)
C38 0.035(2) 0.028(2) 0.015(2) 0.0027(18) 0.0075(17) 0.0081(19)
C41 0.020(2) 0.033(3) 0.036(3) 0.005(2) 0.0031(18) 0.0038(18)
C42 0.025(2) 0.043(3) 0.036(3) -0.003(2) -0.003(2) 0.007(2)
C43 0.028(2) 0.057(4) 0.045(3) 0.017(3) 0.008(2) -0.001(2)
C44 0.033(2) 0.027(2) 0.027(2) 0.004(2) 0.0032(19) 0.0036(19)
C45 0.056(3) 0.036(3) 0.031(3) -0.005(2) -0.002(2) 0.003(3)
C46 0.046(3) 0.025(2) 0.030(3) 0.004(2) 0.005(2) 0.003(2)
C101 0.048(3) 0.040(3) 0.040(3) 0.008(3) -0.005(2) -0.001(3)
Cl11 0.0714(11) 0.0461(9) 0.0772(13) 0.0026(9) 0.0071(9) 0.0174(8)
Cl12 0.0466(8) 0.0781(12) 0.0535(10) 0.0160(9) 0.0048(7) -0.0039(8)

loop_
_atom_type_symbol
_atom_type_description
_atom_type_scat_dispersion_real
_atom_type_scat_dispersion_imag
_atom_type_scat_source
C C 0.0033 0.0016 'International Tables Vol C Tables 4.2.6.8 and 6.1.1.4'
H H 0.0000 0.0000 'International Tables Vol C Tables 4.2.6.8 and 6.1.1.4'
N N 0.0061 0.0033 'International Tables Vol C Tables 4.2.6.8 and 6.1.1.4'
O O 0.0106 0.0060 'International Tables Vol C Tables 4.2.6.8 and 6.1.1.4'
Cl Cl 0.1484 0.1585 'International Tables Vol C Tables 4.2.6.8 and 6.1.1.4'
Ru Ru -1.2594 0.8363 'International Tables Vol C Tables 4.2.6.8 and 6.1.1.4'

loop_
_geom_angle_atom_site_label_1
_geom_angle_atom_site_label_2
_geom_angle_atom_site_label_3
_geom_angle
_geom_angle_site_symmetry_1
_geom_angle_site_symmetry_3
_geom_angle_publ_flag
C1 Ru1 C21 101.81(19) . . ?
C1 Ru1 O8 78.15(16) . . ?
C21 Ru1 O8 174.50(13) . . ?
C1 Ru1 Cl2 101.35(14) . . ?
C21 Ru1 Cl2 99.35(12) . . ?
O8 Ru1 Cl2 86.02(8) . . ?
C1 Ru1 Cl1 102.79(14) . . ?
C21 Ru1 Cl1 88.56(12) . . ?
O8 Ru1 Cl1 86.10(8) . . ?
Cl2 Ru1 Cl1 152.43(4) . . ?
C2 C1 Ru1 120.0(3) . . ?
C2 C1 H1 120.0 . . ?
Ru1 C1 H1 120.0 . . ?
C3 C2 C7 119.1(4) . . ?
C3 C2 C1 121.8(4) . . ?
C7 C2 C1 119.1(4) . . ?
C4 C3 C2 120.2(5) . . ?
C4 C3 H3 119.9 . . ?
C2 C3 H3 119.9 . . ?
C3 C4 C5 119.6(5) . . ?
C3 C4 H4 120.2 . . ?
C5 C4 H4 120.2 . . ?
C4 C5 C6 121.3(5) . . ?
C4 C5 H5 119.4 . . ?
C6 C5 H5 119.4 . . ?
C7 C6 C5 119.0(5) . . ?
C7 C6 H6 120.5 . . ?
C5 C6 H6 120.5 . . ?
C6 C7 O8 125.7(4) . . ?
C6 C7 C2 120.9(4) . . ?
O8 C7 C2 113.3(4) . . ?
C7 O8 C9 119.9(4) . . ?
C7 O8 Ru1 109.2(2) . . ?
C9 O8 Ru1 130.3(3) . . ?
O8 C9 C11 109.8(4) . . ?
O8 C9 C10 106.2(4) . . ?
C11 C9 C10 113.1(5) . . ?
O8 C9 H9 109.2 . . ?
C11 C9 H9 109.2 . . ?
C10 C9 H9 109.2 . . ?
C9 C10 H10A 109.5 . . ?
C9 C10 H10B 109.5 . . ?
H10A C10 H10B 109.5 . . ?
C9 C10 H10C 109.5 . . ?
H10A C10 H10C 109.5 . . ?
H10B C10 H10C 109.5 . . ?
C9 C11 H11A 109.5 . . ?
C9 C11 H11B 109.5 . . ?
H11A C11 H11B 109.5 . . ?
C9 C11 H11C 109.5 . . ?
H11A C11 H11C 109.5 . . ?
H11B C11 H11C 109.5 . . ?
N32 C21 C22 107.8(3) . . ?
N32 C21 Ru1 133.5(3) . . ?
C22 C21 Ru1 117.7(3) . . ?
C28 C22 C21 102.5(3) . . ?
C28 C22 C23 113.4(4) . . ?
C21 C22 C23 111.7(3) . . ?
C28 C22 C27 111.9(4) . . ?
C21 C22 C27 109.6(3) . . ?
C23 C22 C27 107.8(4) . . ?
C24 C23 C22 112.3(4) . . ?
C24 C23 H23A 109.1 . . ?
C22 C23 H23A 109.1 . . ?
C24 C23 H23B 109.1 . . ?
C22 C23 H23B 109.1 . . ?
H23A C23 H23B 107.9 . . ?
C25 C24 C23 113.0(4) . . ?
C25 C24 H24A 109.0 . . ?
C23 C24 H24A 109.0 . . ?
C25 C24 H24B 109.0 . . ?
C23 C24 H24B 109.0 . . ?
H24A C24 H24B 107.8 . . ?
C24 C25 C26 111.7(4) . . ?
C24 C25 H25A 109.3 . . ?
C26 C25 H25A 109.3 . . ?
C24 C25 H25B 109.3 . . ?
C26 C25 H25B 109.3 . . ?
H25A C25 H25B 108.0 . . ?
C25 C26 C27 111.1(4) . . ?
C25 C26 H26A 109.4 . . ?
C27 C26 H26A 109.4 . . ?
C25 C26 H26B 109.4 . . ?
C27 C26 H26B 109.4 . . ?
H26A C26 H26B 108.0 . . ?
C26 C27 C22 112.3(4) . . ?
C26 C27 H27A 109.1 . . ?
C22 C27 H27A 109.1 . . ?
C26 C27 H27B 109.1 . . ?
C22 C27 H27B 109.1 . . ?
H27A C27 H27B 107.9 . . ?
C29 C28 C22 106.5(4) . . ?
C29 C28 H28A 110.4 . . ?
C22 C28 H28A 110.4 . . ?
C29 C28 H28B 110.4 . . ?
C22 C28 H28B 110.4 . . ?
H28A C28 H28B 108.6 . . ?
N32 C29 C30 110.7(4) . . ?
N32 C29 C28 100.8(3) . . ?
C30 C29 C28 110.8(4) . . ?
N32 C29 C31 111.5(4) . . ?
C30 C29 C31 108.6(4) . . ?
C28 C29 C31 114.3(4) . . ?
C29 C30 H30A 109.5 . . ?
C29 C30 H30B 109.5 . . ?
H30A C30 H30B 109.5 . . ?
C29 C30 H30C 109.5 . . ?
H30A C30 H30C 109.5 . . ?
H30B C30 H30C 109.5 . . ?
C29 C31 H31A 109.5 . . ?
C29 C31 H31B 109.5 . . ?
H31A C31 H31B 109.5 . . ?
C29 C31 H31C 109.5 . . ?
H31A C31 H31C 109.5 . . ?
H31B C31 H31C 109.5 . . ?
C21 N32 C33 124.5(4) . . ?
C21 N32 C29 114.9(4) . . ?
C33 N32 C29 120.3(3) . . ?
C38 C33 C34 121.1(4) . . ?
C38 C33 N32 121.4(4) . . ?
C34 C33 N32 117.5(4) . . ?
C35 C34 C33 118.1(4) . . ?
C35 C34 C41 117.5(4) . . ?
C33 C34 C41 124.2(4) . . ?
C36 C35 C34 121.3(5) . . ?
C36 C35 H35 119.4 . . ?
C34 C35 H35 119.4 . . ?
C37 C36 C35 119.5(5) . . ?
C37 C36 H36 120.3 . . ?
C35 C36 H36 120.3 . . ?
C36 C37 C38 122.1(5) . . ?
C36 C37 H37 118.9 . . ?
C38 C37 H37 118.9 . . ?
C37 C38 C33 117.9(4) . . ?
C37 C38 C44 116.3(4) . . ?
C33 C38 C44 125.7(4) . . ?
C34 C41 C43 113.0(4) . . ?
C34 C41 C42 110.0(4) . . ?
C43 C41 C42 109.6(4) . . ?
C34 C41 H41 108.0 . . ?
C43 C41 H41 108.0 . . ?
C42 C41 H41 108.0 . . ?
C41 C42 H42A 109.5 . . ?
C41 C42 H42B 109.5 . . ?
H42A C42 H42B 109.5 . . ?
C41 C42 H42C 109.5 . . ?
H42A C42 H42C 109.5 . . ?
H42B C42 H42C 109.5 . . ?
C41 C43 H43A 109.5 . . ?
C41 C43 H43B 109.5 . . ?
H43A C43 H43B 109.5 . . ?
C41 C43 H43C 109.5 . . ?
H43A C43 H43C 109.5 . . ?
H43B C43 H43C 109.5 . . ?
C45 C44 C38 111.8(4) . . ?
C45 C44 C46 109.6(4) . . ?
C38 C44 C46 110.6(4) . . ?
C45 C44 H44 108.2 . . ?
C38 C44 H44 108.2 . . ?
C46 C44 H44 108.2 . . ?
C44 C45 H45A 109.5 . . ?
C44 C45 H45B 109.5 . . ?
H45A C45 H45B 109.5 . . ?
C44 C45 H45C 109.5 . . ?
H45A C45 H45C 109.5 . . ?
H45B C45 H45C 109.5 . . ?
C44 C46 H46A 109.5 . . ?
C44 C46 H46B 109.5 . . ?
H46A C46 H46B 109.5 . . ?
C44 C46 H46C 109.5 . . ?
H46A C46 H46C 109.5 . . ?
H46B C46 H46C 109.5 . . ?
Cl11 C101 Cl12 111.2(4) . . ?
Cl11 C101 H10D 109.4 . . ?
Cl12 C101 H10D 109.4 . . ?
Cl11 C101 H10E 109.4 . . ?
Cl12 C101 H10E 109.4 . . ?
H10D C101 H10E 108.0 . . ?

loop_
_geom_bond_atom_site_label_1
_geom_bond_atom_site_label_2
_geom_bond_distance
_geom_bond_site_symmetry_2
_geom_bond_publ_flag
Ru1 C1 1.837(5) . ?
Ru1 C21 1.924(4) . ?
Ru1 O8 2.326(3) . ?
Ru1 Cl2 2.3315(11) . ?
Ru1 Cl1 2.3344(11) . ?
C1 C2 1.443(6) . ?
C1 H1 0.9500 . ?
C2 C3 1.396(7) . ?
C2 C7 1.404(6) . ?
C3 C4 1.382(7) . ?
C3 H3 0.9500 . ?
C4 C5 1.384(8) . ?
C4 H4 0.9500 . ?
C5 C6 1.392(8) . ?
C5 H5 0.9500 . ?
C6 C7 1.372(7) . ?
C6 H6 0.9500 . ?
C7 O8 1.377(5) . ?
O8 C9 1.466(5) . ?
C9 C11 1.509(7) . ?
C9 C10 1.505(7) . ?
C9 H9 1.0000 . ?
C10 H10A 0.9800 . ?
C10 H10B 0.9800 . ?
C10 H10C 0.9800 . ?
C11 H11A 0.9800 . ?
C11 H11B 0.9800 . ?
C11 H11C 0.9800 . ?
C21 N32 1.334(6) . ?
C21 C22 1.542(6) . ?
C22 C28 1.531(6) . ?
C22 C23 1.538(6) . ?
C22 C27 1.547(6) . ?
C23 C24 1.525(6) . ?
C23 H23A 0.9900 . ?
C23 H23B 0.9900 . ?
C24 C25 1.521(7) . ?
C24 H24A 0.9900 . ?
C24 H24B 0.9900 . ?
C25 C26 1.521(7) . ?
C25 H25A 0.9900 . ?
C25 H25B 0.9900 . ?
C26 C27 1.539(7) . ?
C26 H26A 0.9900 . ?
C26 H26B 0.9900 . ?
C27 H27A 0.9900 . ?
C27 H27B 0.9900 . ?
C28 C29 1.531(7) . ?
C28 H28A 0.9900 . ?
C28 H28B 0.9900 . ?
C29 N32 1.520(6) . ?
C29 C30 1.522(7) . ?
C29 C31 1.533(7) . ?
C30 H30A 0.9800 . ?
C30 H30B 0.9800 . ?
C30 H30C 0.9800 . ?
C31 H31A 0.9800 . ?
C31 H31B 0.9800 . ?
C31 H31C 0.9800 . ?
N32 C33 1.453(6) . ?
C33 C38 1.400(6) . ?
C33 C34 1.422(6) . ?
C34 C35 1.397(7) . ?
C34 C41 1.519(7) . ?
C35 C36 1.386(8) . ?
C35 H35 0.9500 . ?
C36 C37 1.379(8) . ?
C36 H36 0.9500 . ?
C37 C38 1.397(7) . ?
C37 H37 0.9500 . ?
C38 C44 1.526(7) . ?
C41 C43 1.530(7) . ?
C41 C42 1.528(7) . ?
C41 H41 1.0000 . ?
C42 H42A 0.9800 . ?
C42 H42B 0.9800 . ?
C42 H42C 0.9800 . ?
C43 H43A 0.9800 . ?
C43 H43B 0.9800 . ?
C43 H43C 0.9800 . ?
C44 C45 1.530(7) . ?
C44 C46 1.529(7) . ?
C44 H44 1.0000 . ?
C45 H45A 0.9800 . ?
C45 H45B 0.9800 . ?
C45 H45C 0.9800 . ?
C46 H46A 0.9800 . ?
C46 H46B 0.9800 . ?
C46 H46C 0.9800 . ?
C101 Cl11 1.754(7) . ?
C101 Cl12 1.762(7) . ?
C101 H10D 0.9900 . ?
C101 H10E 0.9900 . ?

loop_
_geom_torsion_atom_site_label_1
_geom_torsion_atom_site_label_2
_geom_torsion_atom_site_label_3
_geom_torsion_atom_site_label_4
_geom_torsion
_geom_torsion_site_symmetry_1
_geom_torsion_site_symmetry_2
_geom_torsion_site_symmetry_3
_geom_torsion_site_symmetry_4
_geom_torsion_publ_flag
C21 Ru1 C1 C2 -170.7(3) . . . . ?
O8 Ru1 C1 C2 3.6(3) . . . . ?
Cl2 Ru1 C1 C2 87.1(3) . . . . ?
Cl1 Ru1 C1 C2 -79.5(3) . . . . ?
Ru1 C1 C2 C3 175.1(3) . . . . ?
Ru1 C1 C2 C7 -3.8(5) . . . . ?
C7 C2 C3 C4 0.2(7) . . . . ?
C1 C2 C3 C4 -178.7(4) . . . . ?
C2 C3 C4 C5 0.1(7) . . . . ?
C3 C4 C5 C6 -0.1(8) . . . . ?
C4 C5 C6 C7 -0.2(8) . . . . ?
C5 C6 C7 O8 178.3(4) . . . . ?
C5 C6 C7 C2 0.5(7) . . . . ?
C3 C2 C7 C6 -0.4(6) . . . . ?
C1 C2 C7 C6 178.5(4) . . . . ?
C3 C2 C7 O8 -178.5(4) . . . . ?
C1 C2 C7 O8 0.4(6) . . . . ?
C6 C7 O8 C9 12.3(6) . . . . ?
C2 C7 O8 C9 -169.7(4) . . . . ?
C6 C7 O8 Ru1 -175.7(4) . . . . ?
C2 C7 O8 Ru1 2.3(4) . . . . ?
C7 O8 C9 C11 71.4(5) . . . . ?
Ru1 O8 C9 C11 -98.6(4) . . . . ?
C7 O8 C9 C10 -166.0(4) . . . . ?
Ru1 O8 C9 C10 23.9(5) . . . . ?
N32 C21 C22 C28 22.1(4) . . . . ?
Ru1 C21 C22 C28 -147.9(3) . . . . ?
N32 C21 C22 C23 143.8(4) . . . . ?
Ru1 C21 C22 C23 -26.2(4) . . . . ?
N32 C21 C22 C27 -96.8(4) . . . . ?
Ru1 C21 C22 C27 93.1(4) . . . . ?
C28 C22 C23 C24 -68.3(5) . . . . ?
C21 C22 C23 C24 176.5(4) . . . . ?
C27 C22 C23 C24 56.1(5) . . . . ?
C22 C23 C24 C25 -55.0(5) . . . . ?
C23 C24 C25 C26 52.1(6) . . . . ?
C24 C25 C26 C27 -52.5(6) . . . . ?
C25 C26 C27 C22 56.9(5) . . . . ?
C28 C22 C27 C26 67.7(5) . . . . ?
C21 C22 C27 C26 -179.3(4) . . . . ?
C23 C22 C27 C26 -57.6(5) . . . . ?
C21 C22 C28 C29 -27.6(4) . . . . ?
C23 C22 C28 C29 -148.2(4) . . . . ?
C27 C22 C28 C29 89.7(4) . . . . ?
C22 C28 C29 N32 22.8(4) . . . . ?
C22 C28 C29 C30 140.0(4) . . . . ?
C22 C28 C29 C31 -97.0(5) . . . . ?
C22 C21 N32 C33 165.2(4) . . . . ?
Ru1 C21 N32 C33 -27.0(6) . . . . ?
C22 C21 N32 C29 -8.2(5) . . . . ?
Ru1 C21 N32 C29 159.6(3) . . . . ?
C30 C29 N32 C21 -126.5(4) . . . . ?
C28 C29 N32 C21 -9.2(5) . . . . ?
C31 C29 N32 C21 112.5(5) . . . . ?
C30 C29 N32 C33 59.8(5) . . . . ?
C28 C29 N32 C33 177.1(4) . . . . ?
C31 C29 N32 C33 -61.2(6) . . . . ?
C21 N32 C33 C38 98.9(5) . . . . ?
C29 N32 C33 C38 -88.1(5) . . . . ?
C21 N32 C33 C34 -79.5(5) . . . . ?
C29 N32 C33 C34 93.6(5) . . . . ?
C38 C33 C34 C35 2.9(6) . . . . ?
N32 C33 C34 C35 -178.8(4) . . . . ?
C38 C33 C34 C41 -171.6(4) . . . . ?
N32 C33 C34 C41 6.8(6) . . . . ?
C33 C34 C35 C36 -1.0(7) . . . . ?
C41 C34 C35 C36 173.8(5) . . . . ?
C34 C35 C36 C37 -0.6(8) . . . . ?
C35 C36 C37 C38 0.4(8) . . . . ?
C36 C37 C38 C33 1.3(7) . . . . ?
C36 C37 C38 C44 -174.7(5) . . . . ?
C34 C33 C38 C37 -3.0(6) . . . . ?
N32 C33 C38 C37 178.7(4) . . . . ?
C34 C33 C38 C44 172.6(4) . . . . ?
N32 C33 C38 C44 -5.6(7) . . . . ?
C35 C34 C41 C43 57.0(6) . . . . ?
C33 C34 C41 C43 -128.6(5) . . . . ?
C35 C34 C41 C42 -65.9(5) . . . . ?
C33 C34 C41 C42 108.5(5) . . . . ?
C37 C38 C44 C45 -61.2(6) . . . . ?
C33 C38 C44 C45 123.1(5) . . . . ?
C37 C38 C44 C46 61.2(6) . . . . ?
C33 C38 C44 C46 -114.5(5) . . . . ?
